data_1569318
loop_
_publ_author_name
'Garc&#xed;a-Romero, &#xc1;lvaro'
'Miguel, Daniel'
'Wright, Dominic S.'
'&#xc1;lvarez, Celedonio M'
'Garc&#xed;a-Rodr&#xed;guez, Ra&#xfa;l'

_publ_section_title
;
 Structural and dimensional control of porphyrin capsules using Group 15
 tris(3-pyridyl) linkers.
;
_journal_issue 24
_journal_name_full 'Chemical science'
_journal_page_first 6522
_journal_page_last 6530
_journal_paper_doi 10.1039/d3sc02151c
_journal_volume 14
_journal_year 2023
_chemical_formula_moiety 'C59 H40 Cl2 Mg N7 Sb'
_chemical_formula_sum 'C59 H40 Cl2 Mg N7 Sb'
_chemical_formula_weight 1063.94
_space_group_crystal_system triclinic
_space_group_IT_number 2
_space_group_name_Hall '-P 1'
_space_group_name_H-M_alt 'P -1'
_atom_sites_solution_hydrogens geom
_atom_sites_solution_primary dual
_audit_creation_date 2022-06-05
_audit_creation_method
;
Olex2 1.3
(compiled 2020.11.12 svn.r5f609507 for OlexSys, GUI svn.r6408)
;
_audit_update_record
;
2022-08-10 deposited with the CCDC.	2023-05-17 downloaded from the CCDC.
;
_cell_angle_alpha 78.498(3)
_cell_angle_beta 76.874(3)
_cell_angle_gamma 70.708(3)
_cell_formula_units_Z 2
_cell_length_a 11.6920(4)
_cell_length_b 13.9994(5)
_cell_length_c 19.8328(5)
_cell_measurement_reflns_used 9110
_cell_measurement_temperature 293
_cell_measurement_theta_max 25.0420
_cell_measurement_theta_min 2.0430
_cell_volume 2956.47(18)
_computing_cell_refinement 'CrysAlisPro 1.171.38.46 (Rigaku OD, 2015)'
_computing_data_collection 'CrysAlisPro 1.171.38.46 (Rigaku OD, 2015)'
_computing_data_reduction 'CrysAlisPro 1.171.38.46 (Rigaku OD, 2015)'
_computing_molecular_graphics 'Olex2 1.3 (Dolomanov et al., 2009)'
_computing_publication_material 'Olex2 1.3 (Dolomanov et al., 2009)'
_computing_structure_refinement 'SHELXL 2018/3 (Sheldrick, 2015)'
_computing_structure_solution 'XT  (Sheldrick, 2015)'
_diffrn_ambient_temperature 293(2)
_diffrn_detector_area_resol_mean 10.4757
_diffrn_detector_type Atlas
_diffrn_measured_fraction_theta_full 0.998
_diffrn_measured_fraction_theta_max 0.998
_diffrn_measurement_details
;
List of Runs (angles in degrees, time in seconds):

  # Type    Start    End  Width  t~exp~   \w     \q     \k     \f   Frames
#--------------------------------------------------------------------------
  1  \w    -12.00  30.00   1.00   17.55    --  -10.48 -99.00 -60.00   42
  2  \w    -46.00 -18.00   1.00   17.55    --   12.36 -77.00-180.00   28
  3  \w     19.00  45.00   1.00   17.55    --   12.36 -77.00-180.00   26
  4  \w    -12.00  85.00   1.00   17.55    --   12.36  37.00 -30.00   97
  5  \w    -52.00  32.00   1.00   17.55    --   12.36 -37.00 150.00   84
  6  \w     48.00  90.00   1.00   17.55    --   12.36 178.00 120.00   42
  7  \w     35.00 101.00   1.00   17.55    --   12.36 178.00-180.00   66
;
_diffrn_measurement_device 'four-circle diffractometer'
_diffrn_measurement_device_type 'SuperNova, Dual, Cu at zero, Atlas'
_diffrn_measurement_method '\w scans'
_diffrn_radiation_type MoK\a
_diffrn_radiation_wavelength 0.71073
_diffrn_reflns_av_R_equivalents 0.0303
_diffrn_reflns_av_unetI/netI 0.0417
_diffrn_reflns_Laue_measured_fraction_full 0.998
_diffrn_reflns_Laue_measured_fraction_max 0.998
_diffrn_reflns_limit_h_max 13
_diffrn_reflns_limit_h_min -13
_diffrn_reflns_limit_k_max 14
_diffrn_reflns_limit_k_min -16
_diffrn_reflns_limit_l_max 23
_diffrn_reflns_limit_l_min -23
_diffrn_reflns_number 26850
_diffrn_reflns_point_group_measured_fraction_full 0.998
_diffrn_reflns_point_group_measured_fraction_max 0.998
_diffrn_reflns_theta_full 25.207
_diffrn_reflns_theta_max 25.207
_diffrn_reflns_theta_min 1.762
_exptl_absorpt_coefficient_mu 0.608
_exptl_absorpt_correction_T_max 1.000
_exptl_absorpt_correction_T_min 0.566
_exptl_absorpt_correction_type gaussian
_exptl_absorpt_process_details
;
CrysAlisPro 1.171.38.46 (Rigaku Oxford Diffraction, 2015)
Numerical absorption correction based on gaussian integration over
			a multifaceted crystal model
Empirical absorption correction using spherical harmonics,
 implemented in SCALE3 ABSPACK scaling algorithm.
;
_exptl_crystal_colour violet
_exptl_crystal_colour_primary violet
_exptl_crystal_density_diffrn 1.195
_exptl_crystal_description block
_exptl_crystal_F_000 1080
_exptl_crystal_size_max 0.315
_exptl_crystal_size_mid 0.173
_exptl_crystal_size_min 0.147
_refine_diff_density_max 0.609
_refine_diff_density_min -0.760
_refine_diff_density_rms 0.048
_refine_ls_extinction_method none
_refine_ls_goodness_of_fit_ref 1.030
_refine_ls_hydrogen_treatment constr
_refine_ls_matrix_type full
_refine_ls_number_parameters 634
_refine_ls_number_reflns 10623
_refine_ls_number_restraints 0
_refine_ls_restrained_S_all 1.030
_refine_ls_R_factor_all 0.0528
_refine_ls_R_factor_gt 0.0369
_refine_ls_shift/su_max 0.002
_refine_ls_shift/su_mean 0.000
_refine_ls_structure_factor_coef Fsqd
_refine_ls_weighting_details 'w=1/[\s^2^(Fo^2^)+(0.0348P)^2^+0.6214P] where P=(Fo^2^+2Fc^2^)/3'
_refine_ls_weighting_scheme calc
_refine_ls_wR_factor_gt 0.0786
_refine_ls_wR_factor_ref 0.0864
_reflns_Friedel_coverage 0.000
_reflns_number_gt 8221
_reflns_number_total 10623
_reflns_threshold_expression 'I > 2\s(I)'
_cod_data_source_file d3sc02151c2.cif
_cod_data_source_block 3Mg
_cod_original_cell_volume 2956.48(17)
_cod_database_code 1569318
_shelx_shelxl_version_number 2018/3
_shelx_space_group_comment
;
The symmetry employed for this shelxl refinement is uniquely defined
by the following loop, which should always be used as a source of
symmetry information in preference to the above space-group names.
They are only intended as comments.
;
_olex2_refinement_description
;
1.a Aromatic/amide H refined with riding coordinates:
 C12(H12), C13(H13), C14(H14), C15(H15), C22(H22), C23(H23), C24(H24),
 C25(H25), C32(H32), C33(H33), C34(H34), C35(H35), C41(H41), C42(H42), C47(H47),
  C48(H48), C49(H49), C50(H50), C51(H51), C54(H54), C55(H55), C56(H56),
 C57(H57), C58(H58), C60(H60), C61(H61), C71(H71), C72(H72), C76(H76), C77(H77),
  C78(H78), C79(H79), C80(H80), C82(H82), C83(H83), C87(H87), C88(H88),
 C89(H89), C90(H90), C91(H91)
;
_smtbx_masks_special_details
;
A solvent mask was calculated and 206 electrons were found in a volume of 685 cubic angstroms in 1 void per unit cell. 
The crystallization solvent was CHCl3/hexane and this is consistent with the presence of roughly 4CHCl3 per unit cell  which account for 232 electrons per unit cell
;
_smtbx_masks_void_probe_radius 1.25
_smtbx_masks_void_truncation_radius 1.2
_olex2_submission_special_instructions 'No special instructions were received'
_oxdiff_exptl_absorpt_empirical_details
;
Empirical correction (ABSPACK) includes:
- Absorption correction using spherical harmonics
- Frame scaling
;

loop_
_space_group_symop_operation_xyz
'x, y, z'
'-x, -y, -z'

loop_
_atom_site_label
_atom_site_type_symbol
_atom_site_fract_x
_atom_site_fract_y
_atom_site_fract_z
_atom_site_U_iso_or_equiv
_atom_site_adp_type
_atom_site_occupancy
_atom_site_site_symmetry_order
_atom_site_calc_flag
_atom_site_refinement_flags_posn
_atom_site_refinement_flags_adp
_atom_site_refinement_flags_occupancy
_atom_site_disorder_assembly
_atom_site_disorder_group
Sb1 Sb 0.25201(2) 0.22535(2) 0.76070(2) 0.05049(8) Uani 1 1 d . . . . .
Cl1 Cl 0.46957(7) 0.21590(7) 0.72955(4) 0.0712(2) Uani 1 1 d . . . . .
Cl2 Cl 0.03162(7) 0.24812(8) 0.78495(4) 0.0794(3) Uani 1 1 d . . . . .
Mg1 Mg 0.500000 0.000000 0.500000 0.0408(3) Uani 1 2 d S . P . .
Mg2 Mg 0.000000 0.500000 1.000000 0.0348(3) Uani 1 2 d S . P . .
N1 N 0.3464(2) 0.13505(18) 0.55463(11) 0.0498(6) Uani 1 1 d . . . . .
N2 N 0.11828(19) 0.47090(16) 0.88696(10) 0.0414(5) Uani 1 1 d . . . . .
N3 N 0.4292(5) -0.0662(3) 0.8770(3) 0.1303(15) Uani 1 1 d . . . . .
N4 N 0.42851(18) 0.04987(16) 0.40848(10) 0.0394(5) Uani 1 1 d . . . . .
N5 N 0.61428(19) 0.09166(17) 0.46597(10) 0.0432(5) Uani 1 1 d . . . . .
N6 N 0.14806(18) 0.41880(15) 1.04923(10) 0.0383(5) Uani 1 1 d . . . . .
N7 N 0.04197(17) 0.63355(14) 0.99606(9) 0.0344(5) Uani 1 1 d . . . . .
C11 C 0.2530(3) 0.2205(2) 0.65529(14) 0.0491(7) Uani 1 1 d . . . . .
C12 C 0.3424(2) 0.1461(2) 0.62054(13) 0.0463(7) Uani 1 1 d . . . . .
H12 H 0.403412 0.101088 0.644252 0.056 Uiso 1 1 calc R U . . .
C13 C 0.2604(3) 0.2011(3) 0.52216(17) 0.0785(11) Uani 1 1 d . . . . .
H13 H 0.261603 0.194217 0.476303 0.094 Uiso 1 1 calc R U . . .
C14 C 0.1689(4) 0.2796(3) 0.55132(19) 0.1030(15) Uani 1 1 d . . . . .
H14 H 0.111336 0.325439 0.525608 0.124 Uiso 1 1 calc R U . . .
C15 C 0.1648(3) 0.2885(3) 0.62033(17) 0.0822(11) Uani 1 1 d . . . . .
H15 H 0.103208 0.339822 0.642316 0.099 Uiso 1 1 calc R U . . .
C21 C 0.2152(2) 0.3666(2) 0.79600(13) 0.0437(7) Uani 1 1 d . . . . .
C22 C 0.1466(2) 0.38301(19) 0.86120(13) 0.0421(6) Uani 1 1 d . . . . .
H22 H 0.118506 0.330438 0.888685 0.050 Uiso 1 1 calc R U . . .
C23 C 0.1558(3) 0.5449(2) 0.84522(14) 0.0544(8) Uani 1 1 d . . . . .
H23 H 0.134369 0.607465 0.861460 0.065 Uiso 1 1 calc R U . . .
C24 C 0.2246(3) 0.5355(2) 0.77928(15) 0.0676(9) Uani 1 1 d . . . . .
H24 H 0.248929 0.590164 0.752212 0.081 Uiso 1 1 calc R U . . .
C25 C 0.2564(3) 0.4437(2) 0.75428(14) 0.0588(8) Uani 1 1 d . . . . .
H25 H 0.304492 0.434046 0.710435 0.071 Uiso 1 1 calc R U . . .
C31 C 0.2872(3) 0.0889(2) 0.83244(16) 0.0639(9) Uani 1 1 d . . . . .
C32 C 0.4029(4) 0.0229(3) 0.8329(2) 0.0885(11) Uani 1 1 d . . . . .
H32 H 0.467587 0.039820 0.801285 0.106 Uiso 1 1 calc R U . . .
C33 C 0.3291(8) -0.0841(4) 0.9230(3) 0.142(3) Uani 1 1 d . . . . .
H33 H 0.342478 -0.143830 0.954519 0.170 Uiso 1 1 calc R U . . .
C34 C 0.2146(6) -0.0225(4) 0.9257(3) 0.134(2) Uani 1 1 d . . . . .
H34 H 0.150667 -0.038655 0.958515 0.161 Uiso 1 1 calc R U . . .
C35 C 0.1934(4) 0.0631(3) 0.8804(2) 0.1026(14) Uani 1 1 d . . . . .
H35 H 0.113289 0.106258 0.881341 0.123 Uiso 1 1 calc R U . . .
C41 C 0.3278(3) 0.0625(2) 0.31949(14) 0.0534(7) Uani 1 1 d . . . . .
H41 H 0.274929 0.053281 0.294391 0.064 Uiso 1 1 calc R U . . .
C42 C 0.4035(3) 0.1210(2) 0.29659(14) 0.0525(7) Uani 1 1 d . . . . .
H42 H 0.412643 0.159610 0.252852 0.063 Uiso 1 1 calc R U . . .
C43 C 0.4679(2) 0.1128(2) 0.35242(12) 0.0411(6) Uani 1 1 d . . . . .
C44 C 0.3433(2) 0.0170(2) 0.38971(12) 0.0424(6) Uani 1 1 d . . . . .
C45 C 0.2847(2) -0.0532(2) 0.43119(13) 0.0452(7) Uani 1 1 d . . . . .
C46 C 0.1899(3) -0.0752(2) 0.40137(13) 0.0510(7) Uani 1 1 d . . . . .
C47 C 0.2170(3) -0.1612(3) 0.37094(18) 0.0757(10) Uani 1 1 d . . . . .
H47 H 0.295536 -0.207558 0.368357 0.091 Uiso 1 1 calc R U . . .
C48 C 0.1280(4) -0.1802(3) 0.3438(2) 0.0904(12) Uani 1 1 d . . . . .
H48 H 0.147519 -0.238658 0.322830 0.108 Uiso 1 1 calc R U . . .
C49 C 0.0134(4) -0.1138(4) 0.3479(2) 0.0920(13) Uani 1 1 d . . . . .
H49 H -0.045949 -0.126816 0.329851 0.110 Uiso 1 1 calc R U . . .
C50 C -0.0148(4) -0.0293(4) 0.3778(2) 0.1088(16) Uani 1 1 d . . . . .
H50 H -0.093761 0.016359 0.380622 0.131 Uiso 1 1 calc R U . . .
C51 C 0.0737(3) -0.0101(3) 0.4044(2) 0.0872(12) Uani 1 1 d . . . . .
H51 H 0.053102 0.048911 0.424939 0.105 Uiso 1 1 calc R U . . .
C52 C 0.5593(2) 0.1591(2) 0.34935(12) 0.0424(6) Uani 1 1 d . . . . .
C53 C 0.5962(2) 0.2181(2) 0.28057(13) 0.0470(7) Uani 1 1 d . . . . .
C54 C 0.7039(3) 0.1748(3) 0.23749(15) 0.0677(9) Uani 1 1 d . . . . .
H54 H 0.754161 0.110673 0.252621 0.081 Uiso 1 1 calc R U . . .
C55 C 0.7390(4) 0.2242(4) 0.1724(2) 0.0967(14) Uani 1 1 d . . . . .
H55 H 0.812728 0.194095 0.144450 0.116 Uiso 1 1 calc R U . . .
C56 C 0.6660(6) 0.3160(5) 0.1499(2) 0.1096(18) Uani 1 1 d . . . . .
H56 H 0.688524 0.348036 0.105341 0.132 Uiso 1 1 calc R U . . .
C57 C 0.5616(5) 0.3623(3) 0.1901(2) 0.0965(14) Uani 1 1 d . . . . .
H57 H 0.513684 0.426908 0.174098 0.116 Uiso 1 1 calc R U . . .
C58 C 0.5242(3) 0.3130(3) 0.25671(19) 0.0728(9) Uani 1 1 d . . . . .
H58 H 0.451070 0.344747 0.284489 0.087 Uiso 1 1 calc R U . . .
C59 C 0.6245(2) 0.1512(2) 0.40279(13) 0.0436(6) Uani 1 1 d . . . . .
C60 C 0.7120(3) 0.2046(2) 0.39968(15) 0.0568(8) Uani 1 1 d . . . . .
H60 H 0.735396 0.250258 0.362390 0.068 Uiso 1 1 calc R U . . .
C61 C 0.7537(3) 0.1764(2) 0.46055(15) 0.0584(8) Uani 1 1 d . . . . .
H61 H 0.811044 0.199171 0.473303 0.070 Uiso 1 1 calc R U . . .
C62 C 0.6934(2) 0.1043(2) 0.50252(13) 0.0441(6) Uani 1 1 d . . . . .
C70 C -0.0253(2) 0.72981(18) 0.97237(12) 0.0363(6) Uani 1 1 d . . . . .
C71 C 0.0226(2) 0.8032(2) 0.98896(13) 0.0433(6) Uani 1 1 d . . . . .
H71 H -0.005955 0.873827 0.978033 0.052 Uiso 1 1 calc R U . . .
C72 C 0.1161(2) 0.75065(19) 1.02312(13) 0.0436(6) Uani 1 1 d . . . . .
H72 H 0.163681 0.778379 1.040599 0.052 Uiso 1 1 calc R U . . .
C73 C 0.1294(2) 0.64374(18) 1.02787(12) 0.0350(6) Uani 1 1 d . . . . .
C74 C 0.2158(2) 0.56366(19) 1.06047(13) 0.0401(6) Uani 1 1 d . . . . .
C75 C 0.3074(2) 0.5932(2) 1.08828(14) 0.0469(7) Uani 1 1 d . . . . .
C76 C 0.4115(3) 0.6084(3) 1.04526(17) 0.0648(9) Uani 1 1 d . . . . .
H76 H 0.426095 0.599265 0.998548 0.078 Uiso 1 1 calc R U . . .
C77 C 0.4951(3) 0.6371(3) 1.0698(2) 0.0820(11) Uani 1 1 d . . . . .
H77 H 0.565670 0.645901 1.039862 0.098 Uiso 1 1 calc R U . . .
C78 C 0.4745(3) 0.6522(3) 1.1372(2) 0.0781(11) Uani 1 1 d . . . . .
H78 H 0.530721 0.671914 1.153510 0.094 Uiso 1 1 calc R U . . .
C79 C 0.3724(4) 0.6389(3) 1.1809(2) 0.0829(11) Uani 1 1 d . . . . .
H79 H 0.358338 0.649813 1.227208 0.099 Uiso 1 1 calc R U . . .
C80 C 0.2877(3) 0.6089(3) 1.15678(17) 0.0699(10) Uani 1 1 d . . . . .
H80 H 0.217831 0.599414 1.187206 0.084 Uiso 1 1 calc R U . . .
C81 C 0.2236(2) 0.45922(19) 1.07082(13) 0.0424(6) Uani 1 1 d . . . . .
C82 C 0.3094(3) 0.3787(2) 1.10708(17) 0.0616(8) Uani 1 1 d . . . . .
H82 H 0.370571 0.385805 1.126845 0.074 Uiso 1 1 calc R U . . .
C83 C 0.2856(3) 0.2915(2) 1.10737(16) 0.0612(8) Uani 1 1 d . . . . .
H83 H 0.327099 0.226949 1.127362 0.073 Uiso 1 1 calc R U . . .
C84 C 0.1836(2) 0.31606(19) 1.07101(13) 0.0424(6) Uani 1 1 d . . . . .
C85 C 0.1280(2) 0.24618(19) 1.06092(13) 0.0414(6) Uani 1 1 d . . . . .
C86 C 0.1816(3) 0.1365(2) 1.08787(16) 0.0555(8) Uani 1 1 d . . . . .
C87 C 0.2957(3) 0.0800(3) 1.0581(2) 0.0865(11) Uani 1 1 d . . . . .
H87 H 0.340969 0.110726 1.020424 0.104 Uiso 1 1 calc R U . . .
C88 C 0.3444(5) -0.0221(4) 1.0832(3) 0.126(2) Uani 1 1 d . . . . .
H88 H 0.420988 -0.060093 1.061984 0.152 Uiso 1 1 calc R U . . .
C89 C 0.2794(8) -0.0659(4) 1.1390(4) 0.147(3) Uani 1 1 d . . . . .
H89 H 0.312514 -0.133922 1.156669 0.176 Uiso 1 1 calc R U . . .
C90 C 0.1681(7) -0.0125(5) 1.1691(3) 0.159(2) Uani 1 1 d . . . . .
H90 H 0.123976 -0.043772 1.206980 0.191 Uiso 1 1 calc R U . . .
C91 C 0.1184(4) 0.0896(3) 1.1438(2) 0.1082(14) Uani 1 1 d . . . . .
H91 H 0.041264 0.126441 1.165188 0.130 Uiso 1 1 calc R U . . .

loop_
_atom_site_aniso_label
_atom_site_aniso_U_11
_atom_site_aniso_U_22
_atom_site_aniso_U_33
_atom_site_aniso_U_23
_atom_site_aniso_U_13
_atom_site_aniso_U_12
Sb1 0.05029(12) 0.06176(14) 0.04666(12) -0.03186(10) 0.00547(9) -0.02128(9)
Cl1 0.0514(4) 0.0917(6) 0.0784(5) -0.0431(5) 0.0028(4) -0.0229(4)
Cl2 0.0562(5) 0.1181(7) 0.0777(6) -0.0515(6) 0.0080(4) -0.0351(5)
Mg1 0.0467(7) 0.0561(8) 0.0280(6) -0.0114(6) -0.0045(5) -0.0243(6)
Mg2 0.0373(6) 0.0301(6) 0.0386(6) -0.0096(5) -0.0112(5) -0.0060(5)
N1 0.0549(14) 0.0573(15) 0.0370(12) -0.0184(12) -0.0019(11) -0.0135(12)
N2 0.0471(12) 0.0406(12) 0.0391(12) -0.0149(11) -0.0047(10) -0.0128(10)
N3 0.168(4) 0.092(3) 0.143(4) 0.011(3) -0.076(3) -0.037(3)
N4 0.0432(12) 0.0507(13) 0.0305(11) -0.0116(10) -0.0050(9) -0.0196(10)
N5 0.0500(13) 0.0553(14) 0.0315(12) -0.0077(11) -0.0070(10) -0.0243(11)
N6 0.0408(11) 0.0332(12) 0.0420(12) -0.0071(10) -0.0151(9) -0.0061(9)
N7 0.0370(11) 0.0326(11) 0.0327(11) -0.0080(9) -0.0067(9) -0.0068(9)
C11 0.0527(17) 0.0523(17) 0.0449(16) -0.0235(15) 0.0030(14) -0.0169(14)
C12 0.0497(16) 0.0545(17) 0.0388(15) -0.0200(14) -0.0036(12) -0.0156(13)
C13 0.088(3) 0.086(3) 0.0453(19) -0.0216(19) -0.0123(18) 0.002(2)
C14 0.105(3) 0.109(3) 0.062(2) -0.025(2) -0.026(2) 0.028(3)
C15 0.086(3) 0.079(2) 0.060(2) -0.029(2) -0.0023(19) 0.007(2)
C21 0.0414(14) 0.0550(17) 0.0409(15) -0.0222(14) -0.0025(12) -0.0164(13)
C22 0.0466(15) 0.0431(15) 0.0393(14) -0.0147(13) -0.0027(12) -0.0149(12)
C23 0.0692(19) 0.0463(17) 0.0517(17) -0.0168(15) -0.0009(15) -0.0231(15)
C24 0.092(2) 0.065(2) 0.0522(18) -0.0144(17) 0.0089(17) -0.0420(19)
C25 0.072(2) 0.069(2) 0.0401(16) -0.0197(16) 0.0088(14) -0.0328(17)
C31 0.084(2) 0.0575(19) 0.0545(19) -0.0255(16) -0.0012(17) -0.0230(18)
C32 0.084(3) 0.089(3) 0.090(3) -0.003(3) -0.023(2) -0.024(2)
C33 0.270(9) 0.086(4) 0.094(4) -0.001(3) -0.038(5) -0.088(5)
C34 0.195(6) 0.065(3) 0.122(4) -0.016(3) 0.042(4) -0.055(3)
C35 0.105(3) 0.067(3) 0.118(3) -0.021(3) 0.029(3) -0.028(2)
C41 0.0598(18) 0.071(2) 0.0426(16) -0.0076(15) -0.0188(13) -0.0301(16)
C42 0.0645(19) 0.0639(19) 0.0339(15) -0.0012(14) -0.0145(13) -0.0246(16)
C43 0.0447(15) 0.0469(15) 0.0332(14) -0.0112(13) -0.0038(11) -0.0144(13)
C44 0.0447(15) 0.0553(17) 0.0328(14) -0.0121(13) -0.0085(11) -0.0174(13)
C45 0.0486(16) 0.0589(17) 0.0371(15) -0.0130(14) -0.0076(12) -0.0240(14)
C46 0.0547(17) 0.071(2) 0.0403(15) -0.0094(15) -0.0100(13) -0.0330(16)
C47 0.060(2) 0.097(3) 0.089(2) -0.047(2) -0.0094(18) -0.0298(19)
C48 0.085(3) 0.114(3) 0.104(3) -0.054(3) -0.019(2) -0.046(3)
C49 0.075(3) 0.133(4) 0.100(3) -0.032(3) -0.030(2) -0.053(3)
C50 0.064(2) 0.132(4) 0.152(4) -0.065(3) -0.046(3) -0.013(2)
C51 0.067(2) 0.093(3) 0.117(3) -0.049(3) -0.035(2) -0.011(2)
C52 0.0447(15) 0.0462(15) 0.0342(14) -0.0058(12) -0.0042(12) -0.0123(13)
C53 0.0506(16) 0.0563(18) 0.0405(15) -0.0019(14) -0.0145(13) -0.0228(14)
C54 0.076(2) 0.080(2) 0.0477(18) -0.0108(17) 0.0061(16) -0.0339(19)
C55 0.109(3) 0.153(4) 0.050(2) -0.021(3) 0.010(2) -0.079(3)
C56 0.135(4) 0.178(6) 0.061(3) 0.033(3) -0.044(3) -0.116(4)
C57 0.110(3) 0.095(3) 0.110(3) 0.054(3) -0.077(3) -0.066(3)
C58 0.060(2) 0.074(2) 0.089(3) 0.009(2) -0.0263(18) -0.0290(19)
C59 0.0453(15) 0.0504(16) 0.0383(15) -0.0094(13) -0.0043(12) -0.0184(13)
C60 0.0649(19) 0.067(2) 0.0480(17) -0.0002(15) -0.0073(15) -0.0383(17)
C61 0.0615(19) 0.078(2) 0.0526(18) -0.0095(16) -0.0103(15) -0.0422(17)
C62 0.0462(15) 0.0541(17) 0.0387(15) -0.0076(13) -0.0078(12) -0.0229(13)
C70 0.0412(14) 0.0334(13) 0.0340(13) -0.0080(11) -0.0051(11) -0.0096(11)
C71 0.0498(16) 0.0328(14) 0.0478(16) -0.0059(13) -0.0117(13) -0.0106(12)
C72 0.0498(16) 0.0398(15) 0.0485(16) -0.0145(13) -0.0086(13) -0.0182(13)
C73 0.0377(13) 0.0370(14) 0.0324(13) -0.0106(11) -0.0044(11) -0.0117(11)
C74 0.0394(14) 0.0445(15) 0.0410(14) -0.0126(13) -0.0115(12) -0.0114(12)
C75 0.0450(15) 0.0404(15) 0.0599(18) -0.0151(14) -0.0230(13) -0.0049(12)
C76 0.065(2) 0.083(2) 0.0618(19) -0.0060(18) -0.0199(16) -0.0382(18)
C77 0.072(2) 0.098(3) 0.098(3) -0.011(2) -0.026(2) -0.047(2)
C78 0.071(2) 0.065(2) 0.116(3) -0.024(2) -0.050(2) -0.0153(19)
C79 0.077(2) 0.100(3) 0.089(3) -0.054(2) -0.032(2) -0.014(2)
C80 0.0543(18) 0.092(3) 0.072(2) -0.041(2) -0.0141(16) -0.0142(18)
C81 0.0397(14) 0.0406(15) 0.0496(16) -0.0097(13) -0.0187(12) -0.0062(12)
C82 0.0585(18) 0.0520(18) 0.084(2) -0.0070(17) -0.0452(17) -0.0093(15)
C83 0.067(2) 0.0403(16) 0.082(2) -0.0040(16) -0.0460(17) -0.0027(15)
C84 0.0450(15) 0.0345(14) 0.0465(15) -0.0061(12) -0.0175(12) -0.0037(12)
C85 0.0463(15) 0.0348(14) 0.0415(15) -0.0066(12) -0.0103(12) -0.0073(12)
C86 0.071(2) 0.0358(15) 0.067(2) -0.0012(15) -0.0363(16) -0.0124(15)
C87 0.081(2) 0.047(2) 0.122(3) -0.017(2) -0.038(2) 0.0104(18)
C88 0.129(4) 0.058(3) 0.184(6) -0.031(3) -0.082(4) 0.027(3)
C89 0.200(7) 0.049(3) 0.206(7) 0.019(4) -0.136(6) -0.010(4)
C90 0.189(6) 0.096(4) 0.169(6) 0.074(4) -0.069(5) -0.041(4)
C91 0.123(4) 0.068(3) 0.106(3) 0.035(2) -0.027(3) -0.015(2)

loop_
_atom_type_symbol
_atom_type_description
_atom_type_scat_dispersion_real
_atom_type_scat_dispersion_imag
_atom_type_scat_source
C C 0.0033 0.0016 'International Tables Vol C Tables 4.2.6.8 and 6.1.1.4'
H H 0.0000 0.0000 'International Tables Vol C Tables 4.2.6.8 and 6.1.1.4'
Cl Cl 0.1484 0.1585 'International Tables Vol C Tables 4.2.6.8 and 6.1.1.4'
Mg Mg 0.0486 0.0363 'International Tables Vol C Tables 4.2.6.8 and 6.1.1.4'
N N 0.0061 0.0033 'International Tables Vol C Tables 4.2.6.8 and 6.1.1.4'
Sb Sb -0.5866 1.5461 'International Tables Vol C Tables 4.2.6.8 and 6.1.1.4'

loop_
_exptl_crystal_face_index_h
_exptl_crystal_face_index_k
_exptl_crystal_face_index_l
_exptl_crystal_face_perp_dist
5 -4 4 0.0731
-5 4 -4 0.1001
0 1 5 0.1413
2 2 -5 0.0433
-4 -5 3 0.0578
0 -1 -5 0.1243
3 5 4 0.1183
3 -2 5 0.0441

loop_
_geom_angle_atom_site_label_1
_geom_angle_atom_site_label_2
_geom_angle_atom_site_label_3
_geom_angle
_geom_angle_site_symmetry_1
_geom_angle_site_symmetry_3
_geom_angle_publ_flag
Cl2 Sb1 Cl1 175.16(4) . . ?
C11 Sb1 Cl1 88.60(8) . . ?
C11 Sb1 Cl2 89.02(8) . . ?
C11 Sb1 C21 119.99(11) . . ?
C11 Sb1 C31 120.58(11) . . ?
C21 Sb1 Cl1 88.95(7) . . ?
C21 Sb1 Cl2 88.60(7) . . ?
C21 Sb1 C31 119.42(10) . . ?
C31 Sb1 Cl1 92.67(10) . . ?
C31 Sb1 Cl2 92.17(10) . . ?
N1 Mg1 N1 180.0 2_656 . ?
N4 Mg1 N1 89.06(8) . 2_656 ?
N4 Mg1 N1 89.06(8) 2_656 . ?
N4 Mg1 N1 90.94(8) . . ?
N4 Mg1 N1 90.94(8) 2_656 2_656 ?
N4 Mg1 N4 180.0 . 2_656 ?
N5 Mg1 N1 90.05(8) 2_656 2_656 ?
N5 Mg1 N1 89.95(8) 2_656 . ?
N5 Mg1 N1 90.05(8) . . ?
N5 Mg1 N1 89.95(8) . 2_656 ?
N5 Mg1 N4 90.31(8) 2_656 2_656 ?
N5 Mg1 N4 89.69(8) 2_656 . ?
N5 Mg1 N4 90.31(8) . . ?
N5 Mg1 N4 89.69(8) . 2_656 ?
N5 Mg1 N5 180.0 . 2_656 ?
N2 Mg2 N2 180.00(11) 2_567 . ?
N6 Mg2 N2 87.32(7) 2_567 . ?
N6 Mg2 N2 92.68(7) . . ?
N6 Mg2 N2 87.32(7) . 2_567 ?
N6 Mg2 N2 92.68(7) 2_567 2_567 ?
N6 Mg2 N6 180.0 2_567 . ?
N6 Mg2 N7 90.10(8) . . ?
N6 Mg2 N7 89.90(8) . 2_567 ?
N6 Mg2 N7 89.90(8) 2_567 . ?
N6 Mg2 N7 90.10(8) 2_567 2_567 ?
N7 Mg2 N2 92.60(7) . . ?
N7 Mg2 N2 92.60(7) 2_567 2_567 ?
N7 Mg2 N2 87.40(7) . 2_567 ?
N7 Mg2 N2 87.40(7) 2_567 . ?
N7 Mg2 N7 180.0 . 2_567 ?
C12 N1 Mg1 121.4(2) . . ?
C13 N1 Mg1 121.91(18) . . ?
C13 N1 C12 116.7(2) . . ?
C22 N2 Mg2 123.49(17) . . ?
C23 N2 Mg2 120.02(15) . . ?
C23 N2 C22 116.5(2) . . ?
C32 N3 C33 114.3(5) . . ?
C43 N4 Mg1 125.91(16) . . ?
C43 N4 C44 107.4(2) . . ?
C44 N4 Mg1 126.30(17) . . ?
C59 N5 Mg1 126.15(17) . . ?
C59 N5 C62 107.3(2) . . ?
C62 N5 Mg1 126.55(17) . . ?
C81 N6 Mg2 126.18(17) . . ?
C84 N6 Mg2 126.59(17) . . ?
C84 N6 C81 107.1(2) . . ?
C70 N7 Mg2 126.16(16) . . ?
C70 N7 C73 107.21(19) . . ?
C73 N7 Mg2 125.73(16) . . ?
C12 C11 Sb1 119.9(2) . . ?
C15 C11 Sb1 121.50(19) . . ?
C15 C11 C12 118.6(3) . . ?
N1 C12 C11 123.6(3) . . ?
N1 C12 H12 118.2 . . ?
C11 C12 H12 118.2 . . ?
N1 C13 H13 117.8 . . ?
N1 C13 C14 124.4(3) . . ?
C14 C13 H13 117.8 . . ?
C13 C14 H14 121.0 . . ?
C13 C14 C15 118.0(4) . . ?
C15 C14 H14 121.0 . . ?
C11 C15 C14 118.6(3) . . ?
C11 C15 H15 120.7 . . ?
C14 C15 H15 120.7 . . ?
C22 C21 Sb1 119.71(19) . . ?
C25 C21 Sb1 121.01(17) . . ?
C25 C21 C22 119.3(2) . . ?
N2 C22 C21 123.2(2) . . ?
N2 C22 H22 118.4 . . ?
C21 C22 H22 118.4 . . ?
N2 C23 H23 117.8 . . ?
N2 C23 C24 124.4(2) . . ?
C24 C23 H23 117.8 . . ?
C23 C24 H24 120.7 . . ?
C25 C24 C23 118.6(3) . . ?
C25 C24 H24 120.7 . . ?
C21 C25 C24 118.1(2) . . ?
C21 C25 H25 121.0 . . ?
C24 C25 H25 121.0 . . ?
C32 C31 Sb1 121.9(3) . . ?
C32 C31 C35 117.1(4) . . ?
C35 C31 Sb1 121.1(3) . . ?
N3 C32 C31 123.8(4) . . ?
N3 C32 H32 118.1 . . ?
C31 C32 H32 118.1 . . ?
N3 C33 H33 117.6 . . ?
C34 C33 N3 124.9(6) . . ?
C34 C33 H33 117.6 . . ?
C33 C34 H34 120.8 . . ?
C33 C34 C35 118.5(5) . . ?
C35 C34 H34 120.8 . . ?
C31 C35 H35 119.3 . . ?
C34 C35 C31 121.5(5) . . ?
C34 C35 H35 119.3 . . ?
C42 C41 H41 126.2 . . ?
C42 C41 C44 107.6(2) . . ?
C44 C41 H41 126.2 . . ?
C41 C42 H42 126.4 . . ?
C41 C42 C43 107.3(2) . . ?
C43 C42 H42 126.4 . . ?
N4 C43 C42 108.9(2) . . ?
N4 C43 C52 125.2(2) . . ?
C52 C43 C42 125.8(2) . . ?
N4 C44 C41 108.7(2) . . ?
N4 C44 C45 125.7(2) . . ?
C45 C44 C41 125.5(2) . . ?
C44 C45 C46 116.8(2) . . ?
C62 C45 C44 126.0(2) 2_656 . ?
C62 C45 C46 117.2(2) 2_656 . ?
C47 C46 C45 121.5(3) . . ?
C51 C46 C45 120.9(3) . . ?
C51 C46 C47 117.6(3) . . ?
C46 C47 H47 119.7 . . ?
C46 C47 C48 120.6(3) . . ?
C48 C47 H47 119.7 . . ?
C47 C48 H48 119.9 . . ?
C49 C48 C47 120.1(3) . . ?
C49 C48 H48 119.9 . . ?
C48 C49 H49 120.0 . . ?
C50 C49 C48 120.1(3) . . ?
C50 C49 H49 120.0 . . ?
C49 C50 H50 120.1 . . ?
C49 C50 C51 119.8(4) . . ?
C51 C50 H50 120.1 . . ?
C46 C51 C50 121.8(3) . . ?
C46 C51 H51 119.1 . . ?
C50 C51 H51 119.1 . . ?
C43 C52 C53 116.5(2) . . ?
C43 C52 C59 126.9(2) . . ?
C59 C52 C53 116.6(2) . . ?
C54 C53 C52 119.4(3) . . ?
C58 C53 C52 122.8(3) . . ?
C58 C53 C54 117.7(3) . . ?
C53 C54 H54 119.2 . . ?
C53 C54 C55 121.6(4) . . ?
C55 C54 H54 119.2 . . ?
C54 C55 H55 120.2 . . ?
C56 C55 C54 119.5(4) . . ?
C56 C55 H55 120.2 . . ?
C55 C56 H56 119.3 . . ?
C57 C56 C55 121.3(4) . . ?
C57 C56 H56 119.3 . . ?
C56 C57 H57 120.0 . . ?
C56 C57 C58 120.0(4) . . ?
C58 C57 H57 120.0 . . ?
C53 C58 C57 119.9(4) . . ?
C53 C58 H58 120.1 . . ?
C57 C58 H58 120.1 . . ?
N5 C59 C52 125.3(2) . . ?
N5 C59 C60 109.2(2) . . ?
C52 C59 C60 125.6(3) . . ?
C59 C60 H60 126.3 . . ?
C61 C60 C59 107.3(3) . . ?
C61 C60 H60 126.3 . . ?
C60 C61 H61 126.3 . . ?
C60 C61 C62 107.4(2) . . ?
C62 C61 H61 126.3 . . ?
N5 C62 C45 125.7(2) . 2_656 ?
N5 C62 C61 108.8(2) . . ?
C45 C62 C61 125.5(2) 2_656 . ?
N7 C70 C71 109.1(2) . . ?
N7 C70 C85 125.5(2) . 2_567 ?
C85 C70 C71 125.3(2) 2_567 . ?
C70 C71 H71 126.4 . . ?
C72 C71 C70 107.2(2) . . ?
C72 C71 H71 126.4 . . ?
C71 C72 H72 126.1 . . ?
C71 C72 C73 107.8(2) . . ?
C73 C72 H72 126.1 . . ?
N7 C73 C72 108.7(2) . . ?
N7 C73 C74 125.7(2) . . ?
C74 C73 C72 125.6(2) . . ?
C73 C74 C75 116.2(2) . . ?
C73 C74 C81 126.4(2) . . ?
C81 C74 C75 117.4(2) . . ?
C76 C75 C74 120.9(2) . . ?
C76 C75 C80 117.8(3) . . ?
C80 C75 C74 121.3(3) . . ?
C75 C76 H76 119.3 . . ?
C75 C76 C77 121.4(3) . . ?
C77 C76 H76 119.3 . . ?
C76 C77 H77 119.9 . . ?
C78 C77 C76 120.1(3) . . ?
C78 C77 H77 119.9 . . ?
C77 C78 H78 119.9 . . ?
C77 C78 C79 120.1(3) . . ?
C79 C78 H78 119.9 . . ?
C78 C79 H79 119.9 . . ?
C78 C79 C80 120.3(3) . . ?
C80 C79 H79 119.9 . . ?
C75 C80 C79 120.2(3) . . ?
C75 C80 H80 119.9 . . ?
C79 C80 H80 119.9 . . ?
N6 C81 C74 125.3(2) . . ?
N6 C81 C82 109.1(2) . . ?
C74 C81 C82 125.6(2) . . ?
C81 C82 H82 126.2 . . ?
C83 C82 C81 107.6(2) . . ?
C83 C82 H82 126.2 . . ?
C82 C83 H83 126.3 . . ?
C82 C83 C84 107.4(3) . . ?
C84 C83 H83 126.3 . . ?
N6 C84 C83 108.8(2) . . ?
N6 C84 C85 125.5(2) . . ?
C85 C84 C83 125.7(2) . . ?
C70 C85 C86 116.6(2) 2_567 . ?
C84 C85 C70 126.0(2) . 2_567 ?
C84 C85 C86 117.4(2) . . ?
C87 C86 C85 121.4(3) . . ?
C91 C86 C85 120.5(3) . . ?
C91 C86 C87 118.1(3) . . ?
C86 C87 H87 119.5 . . ?
C86 C87 C88 121.0(5) . . ?
C88 C87 H87 119.5 . . ?
C87 C88 H88 120.3 . . ?
C89 C88 C87 119.3(5) . . ?
C89 C88 H88 120.3 . . ?
C88 C89 H89 119.6 . . ?
C90 C89 C88 120.9(5) . . ?
C90 C89 H89 119.6 . . ?
C89 C90 H90 119.9 . . ?
C89 C90 C91 120.1(6) . . ?
C91 C90 H90 119.9 . . ?
C86 C91 C90 120.7(5) . . ?
C86 C91 H91 119.7 . . ?
C90 C91 H91 119.7 . . ?

loop_
_geom_bond_atom_site_label_1
_geom_bond_atom_site_label_2
_geom_bond_distance
_geom_bond_site_symmetry_2
_geom_bond_publ_flag
Sb1 Cl1 2.4426(8) . ?
Sb1 Cl2 2.4348(8) . ?
Sb1 C11 2.103(3) . ?
Sb1 C21 2.106(2) . ?
Sb1 C31 2.123(3) . ?
Mg1 N1 2.379(2) 2_656 ?
Mg1 N1 2.380(2) . ?
Mg1 N4 2.068(2) 2_656 ?
Mg1 N4 2.068(2) . ?
Mg1 N5 2.065(2) 2_656 ?
Mg1 N5 2.065(2) . ?
Mg2 N2 2.3851(18) . ?
Mg2 N2 2.3850(18) 2_567 ?
Mg2 N6 2.066(2) 2_567 ?
Mg2 N6 2.066(2) . ?
Mg2 N7 2.0671(18) . ?
Mg2 N7 2.0671(18) 2_567 ?
N1 C12 1.335(3) . ?
N1 C13 1.313(4) . ?
N2 C22 1.338(3) . ?
N2 C23 1.321(3) . ?
N3 C32 1.360(5) . ?
N3 C33 1.371(7) . ?
N4 C43 1.367(3) . ?
N4 C44 1.373(3) . ?
N5 C59 1.364(3) . ?
N5 C62 1.370(3) . ?
N6 C81 1.372(3) . ?
N6 C84 1.366(3) . ?
N7 C70 1.368(3) . ?
N7 C73 1.375(3) . ?
C11 C12 1.375(3) . ?
C11 C15 1.365(4) . ?
C12 H12 0.9300 . ?
C13 H13 0.9300 . ?
C13 C14 1.372(5) . ?
C14 H14 0.9300 . ?
C14 C15 1.388(5) . ?
C15 H15 0.9300 . ?
C21 C22 1.376(3) . ?
C21 C25 1.374(4) . ?
C22 H22 0.9300 . ?
C23 H23 0.9300 . ?
C23 C24 1.377(4) . ?
C24 H24 0.9300 . ?
C24 C25 1.375(4) . ?
C25 H25 0.9300 . ?
C31 C32 1.364(5) . ?
C31 C35 1.375(5) . ?
C32 H32 0.9300 . ?
C33 H33 0.9300 . ?
C33 C34 1.327(8) . ?
C34 H34 0.9300 . ?
C34 C35 1.334(6) . ?
C35 H35 0.9300 . ?
C41 H41 0.9300 . ?
C41 C42 1.345(4) . ?
C41 C44 1.436(4) . ?
C42 H42 0.9300 . ?
C42 C43 1.441(4) . ?
C43 C52 1.407(3) . ?
C44 C45 1.406(4) . ?
C45 C46 1.506(4) . ?
C45 C62 1.401(4) 2_656 ?
C46 C47 1.367(4) . ?
C46 C51 1.359(4) . ?
C47 H47 0.9300 . ?
C47 C48 1.391(4) . ?
C48 H48 0.9300 . ?
C48 C49 1.350(5) . ?
C49 H49 0.9300 . ?
C49 C50 1.339(5) . ?
C50 H50 0.9300 . ?
C50 C51 1.382(5) . ?
C51 H51 0.9300 . ?
C52 C53 1.499(4) . ?
C52 C59 1.407(4) . ?
C53 C54 1.378(4) . ?
C53 C58 1.375(4) . ?
C54 H54 0.9300 . ?
C54 C55 1.379(5) . ?
C55 H55 0.9300 . ?
C55 C56 1.341(6) . ?
C56 H56 0.9300 . ?
C56 C57 1.337(6) . ?
C57 H57 0.9300 . ?
C57 C58 1.409(5) . ?
C58 H58 0.9300 . ?
C59 C60 1.439(4) . ?
C60 H60 0.9300 . ?
C60 C61 1.342(4) . ?
C61 H61 0.9300 . ?
C61 C62 1.441(4) . ?
C70 C71 1.441(3) . ?
C70 C85 1.413(3) 2_567 ?
C71 H71 0.9300 . ?
C71 C72 1.342(4) . ?
C72 H72 0.9300 . ?
C72 C73 1.438(3) . ?
C73 C74 1.398(3) . ?
C74 C75 1.509(3) . ?
C74 C81 1.410(4) . ?
C75 C76 1.372(4) . ?
C75 C80 1.375(4) . ?
C76 H76 0.9300 . ?
C76 C77 1.380(4) . ?
C77 H77 0.9300 . ?
C77 C78 1.350(5) . ?
C78 H78 0.9300 . ?
C78 C79 1.350(5) . ?
C79 H79 0.9300 . ?
C79 C80 1.399(4) . ?
C80 H80 0.9300 . ?
C81 C82 1.432(4) . ?
C82 H82 0.9300 . ?
C82 C83 1.338(4) . ?
C83 H83 0.9300 . ?
C83 C84 1.442(4) . ?
C84 C85 1.406(3) . ?
C85 C86 1.492(4) . ?
C86 C87 1.373(4) . ?
C86 C91 1.365(5) . ?
C87 H87 0.9300 . ?
C87 C88 1.387(6) . ?
C88 H88 0.9300 . ?
C88 C89 1.354(8) . ?
C89 H89 0.9300 . ?
C89 C90 1.338(8) . ?
C90 H90 0.9300 . ?
C90 C91 1.389(6) . ?
C91 H91 0.9300 . ?

loop_
_geom_torsion_atom_site_label_1
_geom_torsion_atom_site_label_2
_geom_torsion_atom_site_label_3
_geom_torsion_atom_site_label_4
_geom_torsion
_geom_torsion_site_symmetry_1
_geom_torsion_site_symmetry_2
_geom_torsion_site_symmetry_3
_geom_torsion_site_symmetry_4
_geom_torsion_publ_flag
Sb1 C11 C12 N1 177.0(2) . . . . ?
Sb1 C11 C15 C14 -178.4(3) . . . . ?
Sb1 C21 C22 N2 -179.3(2) . . . . ?
Sb1 C21 C25 C24 177.1(2) . . . . ?
Sb1 C31 C32 N3 -178.7(3) . . . . ?
Sb1 C31 C35 C34 -180.0(4) . . . . ?
Mg1 N1 C12 C11 -177.5(2) . . . . ?
Mg1 N1 C13 C14 179.2(3) . . . . ?
Mg1 N4 C43 C42 174.17(16) . . . . ?
Mg1 N4 C43 C52 -4.0(3) . . . . ?
Mg1 N4 C44 C41 -174.10(17) . . . . ?
Mg1 N4 C44 C45 3.4(4) . . . . ?
Mg1 N5 C59 C52 -1.0(4) . . . . ?
Mg1 N5 C59 C60 178.94(17) . . . . ?
Mg1 N5 C62 C45 3.2(4) . . . 2_656 ?
Mg1 N5 C62 C61 -178.72(18) . . . . ?
Mg2 N2 C22 C21 -179.79(19) . . . . ?
Mg2 N2 C23 C24 179.8(2) . . . . ?
Mg2 N6 C81 C74 -2.7(4) . . . . ?
Mg2 N6 C81 C82 175.82(18) . . . . ?
Mg2 N6 C84 C83 -175.79(17) . . . . ?
Mg2 N6 C84 C85 2.9(4) . . . . ?
Mg2 N7 C70 C71 170.41(14) . . . . ?
Mg2 N7 C70 C85 -7.6(3) . . . 2_567 ?
Mg2 N7 C73 C72 -170.06(15) . . . . ?
Mg2 N7 C73 C74 9.0(3) . . . . ?
N1 C13 C14 C15 -1.7(7) . . . . ?
N2 C23 C24 C25 0.4(5) . . . . ?
N3 C33 C34 C35 0.6(9) . . . . ?
N4 C43 C52 C53 174.9(2) . . . . ?
N4 C43 C52 C59 -1.3(4) . . . . ?
N4 C44 C45 C46 177.4(2) . . . . ?
N4 C44 C45 C62 -2.6(4) . . . 2_656 ?
N5 C59 C60 C61 0.3(3) . . . . ?
N6 C81 C82 C83 -0.1(3) . . . . ?
N6 C84 C85 C70 -1.0(4) . . . 2_567 ?
N6 C84 C85 C86 179.2(2) . . . . ?
N7 C70 C71 C72 -1.0(3) . . . . ?
N7 C73 C74 C75 176.7(2) . . . . ?
N7 C73 C74 C81 -4.6(4) . . . . ?
C12 N1 C13 C14 0.4(6) . . . . ?
C12 C11 C15 C14 0.2(5) . . . . ?
C13 N1 C12 C11 1.3(4) . . . . ?
C13 C14 C15 C11 1.3(6) . . . . ?
C15 C11 C12 N1 -1.6(4) . . . . ?
C22 N2 C23 C24 -2.4(4) . . . . ?
C22 C21 C25 C24 -1.4(5) . . . . ?
C23 N2 C22 C21 2.6(4) . . . . ?
C23 C24 C25 C21 1.6(5) . . . . ?
C25 C21 C22 N2 -0.7(4) . . . . ?
C32 N3 C33 C34 0.6(8) . . . . ?
C32 C31 C35 C34 0.3(6) . . . . ?
C33 N3 C32 C31 -1.4(6) . . . . ?
C33 C34 C35 C31 -1.1(8) . . . . ?
C35 C31 C32 N3 1.0(6) . . . . ?
C41 C42 C43 N4 -0.6(3) . . . . ?
C41 C42 C43 C52 177.5(2) . . . . ?
C41 C44 C45 C46 -5.5(4) . . . . ?
C41 C44 C45 C62 174.5(3) . . . 2_656 ?
C42 C41 C44 N4 0.5(3) . . . . ?
C42 C41 C44 C45 -176.9(3) . . . . ?
C42 C43 C52 C53 -2.9(4) . . . . ?
C42 C43 C52 C59 -179.2(3) . . . . ?
C43 N4 C44 C41 -0.9(3) . . . . ?
C43 N4 C44 C45 176.6(2) . . . . ?
C43 C52 C53 C54 -101.8(3) . . . . ?
C43 C52 C53 C58 75.4(3) . . . . ?
C43 C52 C59 N5 4.0(4) . . . . ?
C43 C52 C59 C60 -175.8(3) . . . . ?
C44 N4 C43 C42 0.9(3) . . . . ?
C44 N4 C43 C52 -177.2(2) . . . . ?
C44 C41 C42 C43 0.0(3) . . . . ?
C44 C45 C46 C47 100.3(3) . . . . ?
C44 C45 C46 C51 -80.2(4) . . . . ?
C45 C46 C47 C48 179.9(3) . . . . ?
C45 C46 C51 C50 -179.5(4) . . . . ?
C46 C47 C48 C49 -0.6(6) . . . . ?
C47 C46 C51 C50 -0.1(6) . . . . ?
C47 C48 C49 C50 0.3(7) . . . . ?
C48 C49 C50 C51 0.1(7) . . . . ?
C49 C50 C51 C46 -0.2(7) . . . . ?
C51 C46 C47 C48 0.5(5) . . . . ?
C52 C53 C54 C55 177.1(3) . . . . ?
C52 C53 C58 C57 -177.0(3) . . . . ?
C52 C59 C60 C61 -179.8(3) . . . . ?
C53 C52 C59 N5 -172.2(2) . . . . ?
C53 C52 C59 C60 7.9(4) . . . . ?
C53 C54 C55 C56 -1.0(6) . . . . ?
C54 C53 C58 C57 0.3(5) . . . . ?
C54 C55 C56 C57 2.2(7) . . . . ?
C55 C56 C57 C58 -2.2(6) . . . . ?
C56 C57 C58 C53 0.9(5) . . . . ?
C58 C53 C54 C55 -0.2(5) . . . . ?
C59 N5 C62 C45 -177.0(2) . . . 2_656 ?
C59 N5 C62 C61 1.1(3) . . . . ?
C59 C52 C53 C54 74.9(3) . . . . ?
C59 C52 C53 C58 -107.9(3) . . . . ?
C59 C60 C61 C62 0.4(3) . . . . ?
C60 C61 C62 N5 -0.9(3) . . . . ?
C60 C61 C62 C45 177.2(3) . . . 2_656 ?
C62 N5 C59 C52 179.3(2) . . . . ?
C62 N5 C59 C60 -0.8(3) . . . . ?
C62 C45 C46 C47 -79.7(3) 2_656 . . . ?
C62 C45 C46 C51 99.8(4) 2_656 . . . ?
C70 N7 C73 C72 -0.4(2) . . . . ?
C70 N7 C73 C74 178.6(2) . . . . ?
C70 C71 C72 C73 0.7(3) . . . . ?
C70 C85 C86 C87 111.3(3) 2_567 . . . ?
C70 C85 C86 C91 -69.5(4) 2_567 . . . ?
C71 C72 C73 N7 -0.2(3) . . . . ?
C71 C72 C73 C74 -179.2(2) . . . . ?
C72 C73 C74 C75 -4.5(3) . . . . ?
C72 C73 C74 C81 174.3(2) . . . . ?
C73 N7 C70 C71 0.9(2) . . . . ?
C73 N7 C70 C85 -177.2(2) . . . 2_567 ?
C73 C74 C75 C76 -83.2(3) . . . . ?
C73 C74 C75 C80 94.7(3) . . . . ?
C73 C74 C81 N6 1.2(4) . . . . ?
C73 C74 C81 C82 -177.1(3) . . . . ?
C74 C75 C76 C77 178.9(3) . . . . ?
C74 C75 C80 C79 -178.2(3) . . . . ?
C74 C81 C82 C83 178.4(3) . . . . ?
C75 C74 C81 N6 179.9(2) . . . . ?
C75 C74 C81 C82 1.7(4) . . . . ?
C75 C76 C77 C78 -1.0(6) . . . . ?
C76 C75 C80 C79 -0.3(5) . . . . ?
C76 C77 C78 C79 0.4(6) . . . . ?
C77 C78 C79 C80 0.3(6) . . . . ?
C78 C79 C80 C75 -0.4(6) . . . . ?
C80 C75 C76 C77 1.0(5) . . . . ?
C81 N6 C84 C83 -0.2(3) . . . . ?
C81 N6 C84 C85 178.5(2) . . . . ?
C81 C74 C75 C76 97.9(3) . . . . ?
C81 C74 C75 C80 -84.2(3) . . . . ?
C81 C82 C83 C84 0.0(3) . . . . ?
C82 C83 C84 N6 0.1(3) . . . . ?
C82 C83 C84 C85 -178.6(3) . . . . ?
C83 C84 C85 C70 177.5(2) . . . 2_567 ?
C83 C84 C85 C86 -2.3(4) . . . . ?
C84 N6 C81 C74 -178.3(2) . . . . ?
C84 N6 C81 C82 0.2(3) . . . . ?
C84 C85 C86 C87 -68.9(4) . . . . ?
C84 C85 C86 C91 110.3(4) . . . . ?
C85 C70 C71 C72 177.1(2) 2_567 . . . ?
C85 C86 C87 C88 -179.6(3) . . . . ?
C85 C86 C91 C90 -179.9(4) . . . . ?
C86 C87 C88 C89 -1.5(7) . . . . ?
C87 C86 C91 C90 -0.6(7) . . . . ?
C87 C88 C89 C90 1.4(10) . . . . ?
C88 C89 C90 C91 -0.9(11) . . . . ?
C89 C90 C91 C86 0.5(9) . . . . ?
C91 C86 C87 C88 1.1(6) . . . . ?

loop_
_smtbx_masks_void_nr
_smtbx_masks_void_average_x
_smtbx_masks_void_average_y
_smtbx_masks_void_average_z
_smtbx_masks_void_volume
_smtbx_masks_void_count_electrons
_smtbx_masks_void_content
1 -0.348 0.500 0.500 684.5 205.5 '4 CHCl3'
